data_4070984
loop_
_publ_author_name
'Meca, Lud\<ek'
'C\'isa\<rov\'a, Ivana'
'Draho\<novsk\'y, Du\<san'
'Dvo\<r\'ak, Dalimil'

_publ_section_title
;
 Enantiomerically Pure Axially Chiral Aminocarbene Complexes of Chromium
;
_journal_issue 8
_journal_name_full Organometallics
_journal_page_first 1850
_journal_paper_doi 10.1021/om701188p
_journal_volume 27
_journal_year 2008
_chemical_absolute_configuration ad
_chemical_compound_source 'synthesized by the authors'
_chemical_formula_moiety 'C28 H23 Cr N O7'
_chemical_formula_sum 'C28 H23 Cr N O7'
_chemical_formula_weight 537.47
_chemical_name_systematic
; 
 ? 
;
_space_group_IT_number 19
_symmetry_cell_setting orthorhombic
_symmetry_space_group_name_Hall 'P 2ac 2ab'
_symmetry_space_group_name_H-M 'P 21 21 21'
_atom_sites_solution_hydrogens geom
_atom_sites_solution_primary direct
_atom_sites_solution_secondary difmap
_audit_creation_method SHELXL-97
_cell_angle_alpha 90.00
_cell_angle_beta 90.00
_cell_angle_gamma 90.00
_cell_formula_units_Z 4
_cell_length_a 12.6930(2)
_cell_length_b 13.0310(2)
_cell_length_c 15.8080(3)
_cell_measurement_reflns_used 27441
_cell_measurement_temperature 150(2)
_cell_measurement_theta_max 27.5
_cell_measurement_theta_min 1
_cell_volume 2614.68(8)
_computing_cell_refinement 'COLLECT and DENZO'
_computing_data_collection 'COLLECT (Hooft, 1998) and DENZO (Otwinowski &amp; Minor, 1997)'
_computing_data_reduction 'COLLECT and DENZO'
_computing_structure_refinement 'SHELXL-97 (Sheldrick, 1997)'
_computing_structure_solution 'SIR92 (Altomare et al., 1994)'
_diffrn_ambient_temperature 150(2)
_diffrn_detector_area_resol_mean 9.091
_diffrn_measured_fraction_theta_full 0.998
_diffrn_measured_fraction_theta_max 0.998
_diffrn_measurement_device_type 'Nonius KappaCCD area detector'
_diffrn_measurement_method '\f and \w scans to fill the Ewald sphere'
_diffrn_radiation_monochromator graphite
_diffrn_radiation_source 'fine-focus sealed tube'
_diffrn_radiation_type MoK\a
_diffrn_radiation_wavelength 0.71073
_diffrn_reflns_av_R_equivalents 0.0585
_diffrn_reflns_av_sigmaI/netI 0.0358
_diffrn_reflns_limit_h_max 16
_diffrn_reflns_limit_h_min -16
_diffrn_reflns_limit_k_max 16
_diffrn_reflns_limit_k_min -16
_diffrn_reflns_limit_l_max 20
_diffrn_reflns_limit_l_min -20
_diffrn_reflns_number 41157
_diffrn_reflns_theta_full 27.47
_diffrn_reflns_theta_max 27.47
_diffrn_reflns_theta_min 3.04
_diffrn_standards_number 0
_exptl_absorpt_coefficient_mu 0.484
_exptl_absorpt_correction_T_max 0.975
_exptl_absorpt_correction_T_min 0.853
_exptl_absorpt_correction_type gaussian
_exptl_crystal_colour 'light yellow'
_exptl_crystal_density_diffrn 1.365
_exptl_crystal_density_method 'not measured'
_exptl_crystal_description bar
_exptl_crystal_F_000 1112
_exptl_crystal_size_max 0.45
_exptl_crystal_size_mid 0.1
_exptl_crystal_size_min 0.1
_refine_diff_density_max 0.833
_refine_diff_density_min -0.422
_refine_diff_density_rms 0.056
_refine_ls_abs_structure_details 'Flack H D (1983), Acta Cryst. A39, 876-881'
_refine_ls_abs_structure_Flack 0.01(2)
_refine_ls_extinction_coef 0.0042(12)
_refine_ls_extinction_expression Fc^*^=kFc[1+0.001xFc^2^\l^3^/sin(2\q)]^-1/4^
_refine_ls_extinction_method SHELXL
_refine_ls_goodness_of_fit_ref 1.023
_refine_ls_hydrogen_treatment constrall
_refine_ls_matrix_type full
_refine_ls_number_parameters 339
_refine_ls_number_reflns 5995
_refine_ls_number_restraints 0
_refine_ls_restrained_S_all 1.023
_refine_ls_R_factor_all 0.0678
_refine_ls_R_factor_gt 0.0498
_refine_ls_shift/su_max 0.000
_refine_ls_shift/su_mean 0.000
_refine_ls_structure_factor_coef Fsqd
_refine_ls_weighting_details 'calc w=1/[\s^2^(Fo^2^)+(0.0820P)^2^+0.7917P] where P=(Fo^2^+2Fc^2^)/3'
_refine_ls_weighting_scheme calc
_refine_ls_wR_factor_gt 0.1281
_refine_ls_wR_factor_ref 0.1414
_reflns_number_gt 4782
_reflns_number_total 5995
_reflns_threshold_expression &gt;2sigma(I)
_cod_data_source_file om701188p-file001.cif
_cod_data_source_block lm262-dvorak
_cod_database_code 4070984

loop_
_symmetry_equiv_pos_as_xyz
'x, y, z'
'-x+1/2, -y, z+1/2'
'x+1/2, -y+1/2, -z'
'-x, y+1/2, -z+1/2'

loop_
_atom_site_label
_atom_site_type_symbol
_atom_site_fract_x
_atom_site_fract_y
_atom_site_fract_z
_atom_site_U_iso_or_equiv
_atom_site_adp_type
_atom_site_occupancy
_atom_site_symmetry_multiplicity
_atom_site_calc_flag
_atom_site_refinement_flags
Cr1 Cr 0.68069(4) 0.85141(4) 0.59218(4) 0.04979(18) Uani 1 1 d .
C1 C 0.8716(2) 0.9919(2) 0.62142(17) 0.0382(6) Uani 1 1 d .
C2 C 0.9654(2) 0.9366(2) 0.6334(2) 0.0425(7) Uani 1 1 d .
C3 C 1.0272(2) 0.9605(2) 0.7041(2) 0.0409(6) Uani 1 1 d .
C4 C 0.9991(2) 1.0401(3) 0.75801(18) 0.0436(7) Uani 1 1 d .
H4 H 1.0406 1.0547 0.8050 0.052 Uiso 1 1 calc R
C5 C 0.9093(2) 1.0980(3) 0.74217(19) 0.0447(7) Uani 1 1 d .
H5 H 0.8924 1.1533 0.7768 0.054 Uiso 1 1 calc R
C6 C 0.8453(2) 1.0730(2) 0.67469(17) 0.0393(6) Uani 1 1 d .
H6 H 0.7842 1.1106 0.6647 0.047 Uiso 1 1 calc R
C11 C 0.7954(2) 0.9609(2) 0.55355(19) 0.0406(6) Uani 1 1 d .
N12 N 0.8096(2) 1.0058(2) 0.48083(16) 0.0550(7) Uani 1 1 d .
C13 C 0.7456(3) 0.9838(4) 0.4053(2) 0.0756(12) Uani 1 1 d .
H13A H 0.7026 0.9244 0.4155 0.113 Uiso 1 1 calc R
H13B H 0.7911 0.9710 0.3580 0.113 Uiso 1 1 calc R
H13C H 0.7012 1.0416 0.3931 0.113 Uiso 1 1 calc R
C14 C 0.8929(4) 1.0821(5) 0.4637(3) 0.0936(17) Uani 1 1 d .
H14A H 0.9209 1.1070 0.5162 0.140 Uiso 1 1 calc R
H14B H 0.8638 1.1383 0.4322 0.140 Uiso 1 1 calc R
H14C H 0.9483 1.0506 0.4314 0.140 Uiso 1 1 calc R
C15 C 0.7734(4) 0.7941(3) 0.6733(4) 0.0894(16) Uani 1 1 d .
O15 O 0.8221(3) 0.7556(3) 0.7247(3) 0.145(2) Uani 1 1 d .
C16 C 0.6344(3) 0.9476(3) 0.6728(2) 0.0564(9) Uani 1 1 d .
O16 O 0.6055(2) 1.0055(3) 0.72248(18) 0.0860(10) Uani 1 1 d .
C17 C 0.5830(3) 0.7545(4) 0.6298(3) 0.0849(15) Uani 1 1 d .
O17 O 0.5238(3) 0.6948(3) 0.6540(3) 0.1213(16) Uani 1 1 d .
C18 C 0.5704(2) 0.8928(2) 0.51972(19) 0.0416(6) Uani 1 1 d .
O18 O 0.49704(17) 0.91155(18) 0.47952(14) 0.0511(6) Uani 1 1 d .
C19 C 0.7440(3) 0.7634(3) 0.5121(4) 0.0811(14) Uani 1 1 d .
O19 O 0.7886(3) 0.7131(3) 0.4641(4) 0.1299(18) Uani 1 1 d .
C21 C 0.9961(3) 0.8554(4) 0.5696(3) 0.0788(14) Uani 1 1 d .
H21A H 1.0618 0.8739 0.5436 0.118 Uiso 1 1 calc R
H21B H 0.9424 0.8503 0.5270 0.118 Uiso 1 1 calc R
H21C H 1.0036 0.7905 0.5977 0.118 Uiso 1 1 calc R
C31 C 1.1250(2) 0.9003(2) 0.7220(2) 0.0487(7) Uani 1 1 d .
O32 O 1.1578(2) 0.8267(2) 0.67844(18) 0.0709(7) Uani 1 1 d .
O33 O 1.1817(2) 0.9384(2) 0.78370(16) 0.0644(7) Uani 1 1 d .
C34 C 1.2785(2) 0.8842(3) 0.8073(2) 0.0562(9) Uani 1 1 d .
H34 H 1.2750 0.8131 0.7874 0.067 Uiso 1 1 calc R
C35 C 1.3681(3) 0.9381(4) 0.7657(3) 0.0785(13) Uani 1 1 d .
H35A H 1.3627 0.9302 0.7055 0.118 Uiso 1 1 calc R
H35B H 1.4333 0.9090 0.7849 0.118 Uiso 1 1 calc R
H35C H 1.3660 1.0097 0.7799 0.118 Uiso 1 1 calc R
C36 C 1.2859(2) 0.8861(2) 0.9023(2) 0.0446(7) Uani 1 1 d .
C37 C 1.2356(3) 0.9595(3) 0.9495(2) 0.0519(8) Uani 1 1 d .
H37 H 1.1960 1.0095 0.9221 0.062 Uiso 1 1 calc R
C38 C 1.2424(3) 0.9611(3) 1.0380(2) 0.0565(8) Uani 1 1 d .
H38 H 1.2066 1.0112 1.0686 0.068 Uiso 1 1 calc R
C39 C 1.3016(3) 0.8892(3) 1.0796(2) 0.0540(8) Uani 1 1 d .
H39 H 1.3051 0.8900 1.1384 0.065 Uiso 1 1 calc R
C40 C 1.4243(3) 0.7424(3) 1.0762(3) 0.0619(9) Uani 1 1 d .
H40 H 1.4299 0.7445 1.1348 0.074 Uiso 1 1 calc R
C41 C 1.4796(4) 0.6719(3) 1.0325(3) 0.0741(12) Uani 1 1 d .
H41 H 1.5233 0.6262 1.0610 0.089 Uiso 1 1 calc R
C42 C 1.4714(3) 0.6673(3) 0.9443(3) 0.0683(11) Uani 1 1 d .
H42 H 1.5093 0.6178 0.9147 0.082 Uiso 1 1 calc R
C43 C 1.4085(2) 0.7346(2) 0.9010(3) 0.0543(8) Uani 1 1 d .
H43 H 1.4043 0.7306 0.8423 0.065 Uiso 1 1 calc R
C44 C 1.3493(2) 0.8105(2) 0.9450(2) 0.0443(7) Uani 1 1 d .
C45 C 1.3571(2) 0.8142(2) 1.0338(2) 0.0476(7) Uani 1 1 d .

loop_
_atom_site_aniso_label
_atom_site_aniso_U_11
_atom_site_aniso_U_22
_atom_site_aniso_U_33
_atom_site_aniso_U_23
_atom_site_aniso_U_13
_atom_site_aniso_U_12
Cr1 0.0347(2) 0.0494(3) 0.0653(3) 0.0158(2) -0.0151(2) -0.0082(2)
C1 0.0300(13) 0.0458(15) 0.0388(14) 0.0021(12) -0.0007(11) -0.0060(11)
C2 0.0271(12) 0.0447(15) 0.0557(17) -0.0104(14) -0.0043(12) -0.0018(11)
C3 0.0287(13) 0.0421(15) 0.0520(17) 0.0048(13) -0.0008(12) -0.0073(11)
C4 0.0361(14) 0.0599(18) 0.0348(14) 0.0033(13) -0.0033(11) -0.0107(14)
C5 0.0407(16) 0.0561(17) 0.0375(15) -0.0045(13) 0.0043(12) -0.0047(14)
C6 0.0348(14) 0.0428(14) 0.0403(15) 0.0002(12) 0.0029(11) 0.0005(11)
C11 0.0279(13) 0.0489(15) 0.0449(15) -0.0060(13) 0.0004(11) -0.0009(12)
N12 0.0413(14) 0.091(2) 0.0330(12) -0.0040(13) 0.0017(11) -0.0226(14)
C13 0.061(2) 0.137(4) 0.0289(15) -0.001(2) -0.0044(16) -0.037(2)
C14 0.081(3) 0.149(4) 0.051(2) 0.017(3) 0.0019(19) -0.070(3)
C15 0.069(3) 0.072(3) 0.127(4) 0.048(3) -0.040(3) -0.025(2)
O15 0.107(3) 0.133(3) 0.196(4) 0.107(3) -0.092(3) -0.032(3)
C16 0.0365(16) 0.096(3) 0.0366(16) 0.0091(18) -0.0008(13) -0.0209(17)
O16 0.0521(16) 0.157(3) 0.0489(14) -0.0121(19) 0.0094(13) -0.0188(18)
C17 0.066(2) 0.080(3) 0.109(4) 0.045(3) -0.037(2) -0.028(2)
O17 0.109(3) 0.117(3) 0.138(3) 0.067(3) -0.036(2) -0.068(2)
C18 0.0363(15) 0.0407(14) 0.0477(16) -0.0015(13) 0.0013(13) -0.0073(12)
O18 0.0413(11) 0.0538(13) 0.0584(13) 0.0025(11) -0.0183(10) 0.0023(10)
C19 0.048(2) 0.055(2) 0.140(4) -0.026(3) -0.028(2) 0.0015(18)
O19 0.065(2) 0.091(2) 0.233(5) -0.086(3) -0.022(2) 0.0155(18)
C21 0.0363(16) 0.091(3) 0.109(3) -0.051(3) -0.0162(19) 0.0128(19)
C31 0.0343(15) 0.0429(16) 0.069(2) 0.0056(15) -0.0097(14) -0.0074(13)
O32 0.0639(16) 0.0703(17) 0.0785(17) -0.0126(14) -0.0168(13) 0.0116(13)
O33 0.0487(12) 0.0794(16) 0.0652(15) -0.0244(13) -0.0288(12) 0.0187(13)
C34 0.0357(15) 0.079(2) 0.0539(19) -0.0092(17) -0.0105(14) 0.0109(15)
C35 0.055(2) 0.126(4) 0.054(2) 0.019(2) -0.0074(18) 0.005(2)
C36 0.0295(12) 0.0513(16) 0.0531(17) -0.0052(15) -0.0079(12) -0.0047(11)
C37 0.0408(16) 0.0541(18) 0.061(2) -0.0072(16) -0.0147(14) 0.0053(14)
C38 0.0515(18) 0.059(2) 0.059(2) -0.0120(17) -0.0015(16) 0.0005(17)
C39 0.0517(18) 0.0578(18) 0.0525(19) -0.0035(15) -0.0078(15) -0.0091(15)
C40 0.068(2) 0.0473(17) 0.070(2) 0.0082(17) -0.0189(18) -0.0039(17)
C41 0.083(3) 0.048(2) 0.091(3) 0.006(2) -0.028(2) 0.0027(19)
C42 0.059(2) 0.057(2) 0.089(3) -0.017(2) -0.0169(19) 0.0114(18)
C43 0.0423(16) 0.0516(17) 0.069(2) -0.0100(17) -0.0120(15) -0.0034(13)
C44 0.0287(13) 0.0419(14) 0.0624(18) -0.0067(13) -0.0053(12) -0.0081(11)
C45 0.0448(16) 0.0431(15) 0.0549(18) 0.0044(14) -0.0098(14) -0.0143(13)

loop_
_atom_type_symbol
_atom_type_description
_atom_type_scat_dispersion_real
_atom_type_scat_dispersion_imag
_atom_type_scat_source
C C 0.0033 0.0016 'International Tables Vol C Tables 4.2.6.8 and 6.1.1.4'
H H 0.0000 0.0000 'International Tables Vol C Tables 4.2.6.8 and 6.1.1.4'
N N 0.0061 0.0033 'International Tables Vol C Tables 4.2.6.8 and 6.1.1.4'
O O 0.0106 0.0060 'International Tables Vol C Tables 4.2.6.8 and 6.1.1.4'
Cr Cr 0.3209 0.6236 'International Tables Vol C Tables 4.2.6.8 and 6.1.1.4'

loop_
_geom_angle_atom_site_label_1
_geom_angle_atom_site_label_2
_geom_angle_atom_site_label_3
_geom_angle
C17 Cr1 C16 91.6(2)
C17 Cr1 C18 83.90(15)
C16 Cr1 C18 89.39(14)
C17 Cr1 C19 94.9(2)
C16 Cr1 C19 172.68(16)
C18 Cr1 C19 94.69(16)
C17 Cr1 C15 86.02(17)
C16 Cr1 C15 89.9(2)
C18 Cr1 C15 169.87(16)
C19 Cr1 C15 87.1(2)
C17 Cr1 C11 177.85(15)
C16 Cr1 C11 87.80(13)
C18 Cr1 C11 98.15(12)
C19 Cr1 C11 85.62(16)
C15 Cr1 C11 91.92(15)
C6 C1 C2 120.8(3)
C6 C1 C11 118.8(3)
C2 C1 C11 120.3(3)
C3 C2 C1 117.9(3)
C3 C2 C21 122.9(3)
C1 C2 C21 119.2(3)
C4 C3 C2 120.8(3)
C4 C3 C31 119.3(3)
C2 C3 C31 119.9(3)
C3 C4 C5 120.4(3)
C3 C4 H4 119.8
C5 C4 H4 119.8
C6 C5 C4 119.6(3)
C6 C5 H5 120.2
C4 C5 H5 120.2
C5 C6 C1 120.3(3)
C5 C6 H6 119.8
C1 C6 H6 119.8
N12 C11 C1 114.8(3)
N12 C11 Cr1 130.5(2)
C1 C11 Cr1 114.6(2)
C11 N12 C13 123.4(3)
C11 N12 C14 124.4(3)
C13 N12 C14 112.2(3)
N12 C13 H13A 109.5
N12 C13 H13B 109.5
H13A C13 H13B 109.5
N12 C13 H13C 109.5
H13A C13 H13C 109.5
H13B C13 H13C 109.5
N12 C14 H14A 109.5
N12 C14 H14B 109.5
H14A C14 H14B 109.5
N12 C14 H14C 109.5
H14A C14 H14C 109.5
H14B C14 H14C 109.5
O15 C15 Cr1 174.3(4)
O16 C16 Cr1 179.2(3)
O17 C17 Cr1 179.0(4)
O18 C18 Cr1 173.5(3)
O19 C19 Cr1 175.5(3)
C2 C21 H21A 109.5
C2 C21 H21B 109.5
H21A C21 H21B 109.5
C2 C21 H21C 109.5
H21A C21 H21C 109.5
H21B C21 H21C 109.5
O32 C31 O33 121.1(3)
O32 C31 C3 125.0(3)
O33 C31 C3 113.5(3)
C31 O33 C34 117.9(3)
O33 C34 C35 107.5(3)
O33 C34 C36 107.4(3)
C35 C34 C36 112.6(3)
O33 C34 H34 109.7
C35 C34 H34 109.7
C36 C34 H34 109.7
C34 C35 H35A 109.5
C34 C35 H35B 109.5
H35A C35 H35B 109.5
C34 C35 H35C 109.5
H35A C35 H35C 109.5
H35B C35 H35C 109.5
C37 C36 C44 118.8(3)
C37 C36 C34 121.7(3)
C44 C36 C34 119.5(3)
C36 C37 C38 121.7(3)
C36 C37 H37 119.2
C38 C37 H37 119.2
C39 C38 C37 120.1(3)
C39 C38 H38 119.9
C37 C38 H38 119.9
C38 C39 C45 120.2(3)
C38 C39 H39 119.9
C45 C39 H39 119.9
C41 C40 C45 121.1(4)
C41 C40 H40 119.5
C45 C40 H40 119.5
C40 C41 C42 120.1(4)
C40 C41 H41 119.9
C42 C41 H41 119.9
C43 C42 C41 120.9(4)
C43 C42 H42 119.6
C41 C42 H42 119.6
C42 C43 C44 120.6(4)
C42 C43 H43 119.7
C44 C43 H43 119.7
C45 C44 C43 118.3(3)
C45 C44 C36 118.9(3)
C43 C44 C36 122.8(3)
C39 C45 C44 120.2(3)
C39 C45 C40 120.7(3)
C44 C45 C40 119.1(3)

loop_
_geom_bond_atom_site_label_1
_geom_bond_atom_site_label_2
_geom_bond_distance
Cr1 C17 1.867(4)
Cr1 C16 1.881(4)
Cr1 C18 1.888(3)
Cr1 C19 1.888(5)
Cr1 C15 1.894(4)
Cr1 C11 2.127(3)
C1 C6 1.393(4)
C1 C2 1.404(4)
C1 C11 1.500(4)
C2 C3 1.400(4)
C2 C21 1.513(5)
C3 C4 1.389(5)
C3 C31 1.495(4)
C4 C5 1.390(5)
C4 H4 0.9300
C5 C6 1.380(4)
C5 H5 0.9300
C6 H6 0.9300
C11 N12 1.303(4)
N12 C13 1.473(4)
N12 C14 1.476(5)
C13 H13A 0.9600
C13 H13B 0.9600
C13 H13C 0.9600
C14 H14A 0.9600
C14 H14B 0.9600
C14 H14C 0.9600
C15 O15 1.138(5)
C16 O16 1.149(5)
C17 O17 1.147(5)
C18 O18 1.153(4)
C19 O19 1.151(6)
C21 H21A 0.9600
C21 H21B 0.9600
C21 H21C 0.9600
C31 O32 1.252(4)
C31 O33 1.310(4)
O33 C34 1.465(4)
C34 C35 1.490(6)
C34 C36 1.504(5)
C34 H34 0.9800
C35 H35A 0.9600
C35 H35B 0.9600
C35 H35C 0.9600
C36 C37 1.372(5)
C36 C44 1.439(4)
C37 C38 1.403(5)
C37 H37 0.9300
C38 C39 1.369(5)
C38 H38 0.9300
C39 C45 1.406(5)
C39 H39 0.9300
C40 C41 1.347(6)
C40 C45 1.433(5)
C40 H40 0.9300
C41 C42 1.399(6)
C41 H41 0.9300
C42 C43 1.370(5)
C42 H42 0.9300
C43 C44 1.423(5)
C43 H43 0.9300
C44 C45 1.408(5)
